data_8105013
loop_
_publ_author_name
'Wenhui, Su'
'Dayong, Tian'
'Zhichao, Yu'
'Liguo, Yang'
'Yongsheng, Niu'

_publ_section_title
;
 Crystal structure of
 2-ethoxy-6-((E)-((3-(((E)-3-ethoxy-2-hydroxybenzylidene)amino)-2-hydroxypropyl)iminio)methyl)phenolate,
 C21H26N2O5
;
_journal_issue 1
_journal_name_full 'Zeitschrift f\"ur Kristallographie - New Crystal Structures'
_journal_page_first 53
_journal_page_last 54
_journal_paper_doi 10.1515/ncrs-2019-0468
_journal_volume 235
_journal_year 2019
_chemical_formula_sum 'C21 H26 N2 O5'
_chemical_formula_weight 386.44
_space_group_crystal_system monoclinic
_space_group_IT_number 14
_space_group_name_Hall '-P 2ybc'
_space_group_name_H-M_alt 'P 1 21/c 1'
_atom_sites_solution_hydrogens geom
_cell_angle_alpha 90
_cell_angle_beta 94.572(6)
_cell_angle_gamma 90
_cell_formula_units_Z 4
_cell_length_a 19.779(9)
_cell_length_b 5.332(2)
_cell_length_c 18.945(8)
_cell_measurement_reflns_used 2911
_cell_measurement_temperature 296(2)
_cell_measurement_theta_max 23.26
_cell_measurement_theta_min 2.32
_cell_volume 1991.6(14)
_computing_structure_refinement 'SHELXL-2014/7 (Sheldrick, 2014)'
_diffrn_ambient_temperature 296(2)
_diffrn_measured_fraction_theta_full 0.999
_diffrn_measured_fraction_theta_max 0.999
_diffrn_measurement_device_type 'Bruker APEX-II CCD'
_diffrn_measurement_method '\f and \w scans'
_diffrn_radiation_type MoK\a
_diffrn_radiation_wavelength 0.71073
_diffrn_reflns_av_R_equivalents 0.0375
_diffrn_reflns_av_unetI/netI 0.0288
_diffrn_reflns_Laue_measured_fraction_full 0.999
_diffrn_reflns_Laue_measured_fraction_max 0.999
_diffrn_reflns_limit_h_max 23
_diffrn_reflns_limit_h_min -23
_diffrn_reflns_limit_k_max 6
_diffrn_reflns_limit_k_min -6
_diffrn_reflns_limit_l_max 22
_diffrn_reflns_limit_l_min -22
_diffrn_reflns_number 16810
_diffrn_reflns_point_group_measured_fraction_full 0.999
_diffrn_reflns_point_group_measured_fraction_max 0.999
_diffrn_reflns_theta_full 25.019
_diffrn_reflns_theta_max 25.019
_diffrn_reflns_theta_min 2.465
_exptl_absorpt_coefficient_mu 0.092
_exptl_absorpt_correction_T_max 0.7456
_exptl_absorpt_correction_T_min 0.6416
_exptl_absorpt_correction_type none
_exptl_crystal_colour white
_exptl_crystal_density_diffrn 1.289
_exptl_crystal_description block
_exptl_crystal_F_000 824
_exptl_crystal_size_max 0.10
_exptl_crystal_size_mid 0.08
_exptl_crystal_size_min 0.06
_refine_diff_density_max 0.121
_refine_diff_density_min -0.178
_refine_diff_density_rms 0.032
_refine_ls_extinction_coef .
_refine_ls_extinction_method none
_refine_ls_goodness_of_fit_ref 1.070
_refine_ls_hydrogen_treatment constr
_refine_ls_matrix_type full
_refine_ls_number_parameters 257
_refine_ls_number_reflns 3526
_refine_ls_number_restraints 1
_refine_ls_restrained_S_all 1.071
_refine_ls_R_factor_all 0.0690
_refine_ls_R_factor_gt 0.0425
_refine_ls_shift/su_max 0.000
_refine_ls_shift/su_mean 0.000
_refine_ls_structure_factor_coef Fsqd
_refine_ls_weighting_details 'w=1/[\s^2^(Fo^2^)+(0.0476P)^2^+0.2938P] where P=(Fo^2^+2Fc^2^)/3'
_refine_ls_weighting_scheme calc
_refine_ls_wR_factor_gt 0.1017
_refine_ls_wR_factor_ref 0.1179
_reflns_Friedel_coverage 0.000
_reflns_Friedel_fraction_full .
_reflns_Friedel_fraction_max .
_reflns_number_gt 2346
_reflns_number_total 3526
_reflns_threshold_expression 'I > 2\s(I)'
_cod_data_source_file suppl_ncrs-2019-0468_suppl.cif
_cod_data_source_block 12_a
_cod_original_cell_volume 1991.4(15)
_cod_original_sg_symbol_H-M 'P 21/c'
_cod_database_code 8105013
_shelx_space_group_comment
;
The symmetry employed for this shelxl refinement is uniquely defined
by the following loop, which should always be used as a source of
symmetry information in preference to the above space-group names.
They are only intended as comments.
;

loop_
_space_group_symop_operation_xyz
'x, y, z'
'-x, y+1/2, -z+1/2'
'-x, -y, -z'
'x, -y-1/2, z-1/2'

loop_
_atom_site_label
_atom_site_type_symbol
_atom_site_fract_x
_atom_site_fract_y
_atom_site_fract_z
_atom_site_U_iso_or_equiv
_atom_site_adp_type
_atom_site_occupancy
_atom_site_site_symmetry_order
_atom_site_calc_flag
_atom_site_refinement_flags_posn
_atom_site_refinement_flags_adp
_atom_site_refinement_flags_occupancy
_atom_site_disorder_assembly
_atom_site_disorder_group
O1 O 0.31435(7) 0.2870(3) 0.60410(7) 0.0610(4) Uani 1 1 d . . . . .
N1 N 0.52833(8) 0.8150(3) 0.58091(10) 0.0586(5) Uani 1 1 d . . . . .
H1 H 0.5059 0.7241 0.5497 0.070 Uiso 1 1 calc R U . . .
C1 C 0.23404(12) -0.0447(4) 0.58256(11) 0.0741(7) Uani 1 1 d . . . . .
H1A H 0.2101 0.0358 0.5427 0.111 Uiso 1 1 calc R U . . .
H1B H 0.2037 -0.1539 0.6051 0.111 Uiso 1 1 calc R U . . .
H1C H 0.2710 -0.1408 0.5667 0.111 Uiso 1 1 calc R U . . .
O2 O 0.42466(7) 0.5094(3) 0.55743(7) 0.0631(4) Uani 1 1 d . . . . .
N2 N 0.76797(8) 0.6324(3) 0.63258(9) 0.0621(5) Uani 1 1 d . . . . .
C2 C 0.26117(10) 0.1503(4) 0.63441(10) 0.0621(6) Uani 1 1 d . . . . .
H2A H 0.2251 0.2641 0.6451 0.075 Uiso 1 1 calc R U . . .
H2B H 0.2787 0.0706 0.6781 0.075 Uiso 1 1 calc R U . . .
O3 O 0.63832(8) 0.4672(2) 0.57454(7) 0.0660(4) Uani 1 1 d . . . . .
H3 H 0.6300 0.4733 0.5315 0.099 Uiso 1 1 calc R U . . .
C3 C 0.34677(10) 0.4640(4) 0.64696(10) 0.0535(5) Uani 1 1 d . . . . .
O4 O 0.82058(7) 0.4227(3) 0.74802(7) 0.0702(4) Uani 1 1 d . . . . .
H4 H 0.7975 0.5225 0.7236 0.105 Uiso 1 1 calc R U . . .
C4 C 0.32721(11) 0.5374(4) 0.71165(10) 0.0618(5) Uani 1 1 d . . . . .
H4A H 0.2898 0.4613 0.7293 0.074 Uiso 1 1 calc R U . . .
O5 O 0.89746(7) 0.0757(3) 0.81068(7) 0.0701(4) Uani 1 1 d . . . . .
C5 C 0.36232(12) 0.7251(4) 0.75209(12) 0.0687(6) Uani 1 1 d . . . . .
H5 H 0.3481 0.7717 0.7958 0.082 Uiso 1 1 calc R U . . .
C6 C 0.41678(12) 0.8368(4) 0.72701(12) 0.0674(6) Uani 1 1 d . . . . .
H6 H 0.4395 0.9623 0.7535 0.081 Uiso 1 1 calc R U . . .
C7 C 0.43987(10) 0.7650(3) 0.66044(11) 0.0568(5) Uani 1 1 d . U . . .
C8 C 0.40500(10) 0.5759(3) 0.61793(10) 0.0534(5) Uani 1 1 d . . . . .
C9 C 0.49964(11) 0.8726(4) 0.63798(12) 0.0602(5) Uani 1 1 d . U . . .
H9 H 0.5204 0.9963 0.6667 0.072 Uiso 1 1 calc R U . . .
C10 C 0.59624(10) 0.8948(3) 0.56642(11) 0.0577(5) Uani 1 1 d . . . . .
H10A H 0.6048 1.0626 0.5848 0.069 Uiso 1 1 calc R U . . .
H10B H 0.6001 0.8983 0.5157 0.069 Uiso 1 1 calc R U . . .
C11 C 0.64832(9) 0.7127(3) 0.60141(10) 0.0514(5) Uani 1 1 d . . . . .
H11 H 0.6419 0.7082 0.6522 0.062 Uiso 1 1 calc R U . . .
C12 C 0.71992(10) 0.8002(4) 0.59315(12) 0.0658(6) Uani 1 1 d . . . . .
H12A H 0.7285 0.8002 0.5434 0.079 Uiso 1 1 calc R U . . .
H12B H 0.7257 0.9701 0.6110 0.079 Uiso 1 1 calc R U . . .
C13 C 0.80356(10) 0.4834(4) 0.59795(11) 0.0598(5) Uani 1 1 d . . . . .
H13 H 0.8002 0.4939 0.5488 0.072 Uiso 1 1 calc R U . . .
C14 C 0.84919(9) 0.2976(4) 0.63202(10) 0.0533(5) Uani 1 1 d . . . . .
C15 C 0.88667(10) 0.1361(4) 0.59163(11) 0.0624(6) Uani 1 1 d . . . . .
H15 H 0.8839 0.1526 0.5426 0.075 Uiso 1 1 calc R U . . .
C16 C 0.92722(11) -0.0451(4) 0.62348(11) 0.0677(6) Uani 1 1 d . . . . .
H16 H 0.9517 -0.1511 0.5960 0.081 Uiso 1 1 calc R U . . .
C17 C 0.93230(10) -0.0724(4) 0.69700(11) 0.0634(6) Uani 1 1 d . . . . .
H17 H 0.9600 -0.1968 0.7181 0.076 Uiso 1 1 calc R U . . .
C18 C 0.89646(9) 0.0840(4) 0.73848(10) 0.0553(5) Uani 1 1 d . . . . .
C19 C 0.85480(9) 0.2728(4) 0.70592(10) 0.0539(5) Uani 1 1 d . . . . .
C20 C 0.93531(11) -0.1217(4) 0.84632(11) 0.0700(6) Uani 1 1 d . . . . .
H20A H 0.9828 -0.1095 0.8374 0.084 Uiso 1 1 calc R U . . .
H20B H 0.9183 -0.2836 0.8296 0.084 Uiso 1 1 calc R U . . .
C21 C 0.92702(13) -0.0933(5) 0.92422(11) 0.0879(8) Uani 1 1 d . . . . .
H21A H 0.9456 0.0648 0.9404 0.132 Uiso 1 1 calc R U . . .
H21B H 0.9505 -0.2270 0.9497 0.132 Uiso 1 1 calc R U . . .
H21C H 0.8797 -0.0996 0.9321 0.132 Uiso 1 1 calc R U . . .

loop_
_atom_site_aniso_label
_atom_site_aniso_U_11
_atom_site_aniso_U_22
_atom_site_aniso_U_33
_atom_site_aniso_U_23
_atom_site_aniso_U_13
_atom_site_aniso_U_12
O1 0.0663(9) 0.0637(9) 0.0518(8) -0.0011(7) -0.0033(6) -0.0204(7)
N1 0.0614(11) 0.0447(9) 0.0653(11) -0.0002(8) -0.0219(9) -0.0078(8)
C1 0.0798(16) 0.0781(15) 0.0627(14) 0.0119(12) -0.0050(11) -0.0299(13)
O2 0.0669(9) 0.0669(9) 0.0538(9) -0.0094(7) -0.0053(7) -0.0189(7)
N2 0.0509(10) 0.0689(11) 0.0654(12) 0.0070(9) -0.0023(8) -0.0077(9)
C2 0.0606(13) 0.0717(14) 0.0528(12) 0.0128(11) -0.0034(10) -0.0140(11)
O3 0.0929(11) 0.0365(7) 0.0640(9) 0.0044(6) -0.0225(8) -0.0107(7)
C3 0.0581(12) 0.0502(11) 0.0496(12) 0.0016(9) -0.0125(9) -0.0022(9)
O4 0.0674(10) 0.0881(11) 0.0553(9) -0.0031(8) 0.0060(7) 0.0191(8)
C4 0.0711(14) 0.0609(13) 0.0517(13) 0.0015(10) -0.0053(10) 0.0035(11)
O5 0.0706(9) 0.0914(11) 0.0477(8) -0.0010(8) 0.0009(7) 0.0179(8)
C5 0.0809(16) 0.0654(14) 0.0575(13) -0.0101(11) -0.0081(12) 0.0130(13)
C6 0.0780(16) 0.0543(12) 0.0655(15) -0.0146(11) -0.0219(12) 0.0107(12)
C7 0.0601(11) 0.0456(11) 0.0611(13) -0.0055(9) -0.0184(9) 0.0030(9)
C8 0.0587(12) 0.0471(11) 0.0510(12) 0.0004(9) -0.0172(10) -0.0009(9)
C9 0.0650(12) 0.0420(11) 0.0694(15) -0.0052(10) -0.0208(11) -0.0014(9)
C10 0.0662(13) 0.0383(10) 0.0652(13) 0.0083(9) -0.0160(10) -0.0125(9)
C11 0.0610(12) 0.0408(10) 0.0500(11) 0.0047(8) -0.0102(9) -0.0127(9)
C12 0.0657(14) 0.0590(12) 0.0716(14) 0.0152(11) -0.0016(11) -0.0101(11)
C13 0.0539(12) 0.0719(14) 0.0529(12) 0.0070(11) -0.0010(10) -0.0188(11)
C14 0.0462(11) 0.0655(12) 0.0478(12) -0.0023(10) 0.0013(9) -0.0136(10)
C15 0.0577(13) 0.0832(15) 0.0468(12) -0.0096(11) 0.0069(10) -0.0150(12)
C16 0.0642(14) 0.0792(15) 0.0602(14) -0.0180(12) 0.0087(11) -0.0013(12)
C17 0.0568(12) 0.0714(14) 0.0612(14) -0.0084(11) 0.0005(10) 0.0016(11)
C18 0.0470(11) 0.0703(13) 0.0484(12) -0.0072(10) 0.0021(9) -0.0032(10)
C19 0.0455(11) 0.0648(12) 0.0516(12) -0.0067(10) 0.0054(9) -0.0055(10)
C20 0.0617(13) 0.0830(15) 0.0633(14) 0.0043(12) -0.0072(11) 0.0069(12)
C21 0.0821(17) 0.123(2) 0.0563(14) 0.0095(14) -0.0074(12) 0.0021(16)

loop_
_atom_type_symbol
_atom_type_description
_atom_type_scat_dispersion_real
_atom_type_scat_dispersion_imag
_atom_type_scat_source
C C 0.0033 0.0016 'International Tables Vol C Tables 4.2.6.8 and 6.1.1.4'
H H 0.0000 0.0000 'International Tables Vol C Tables 4.2.6.8 and 6.1.1.4'
N N 0.0061 0.0033 'International Tables Vol C Tables 4.2.6.8 and 6.1.1.4'
O O 0.0106 0.0060 'International Tables Vol C Tables 4.2.6.8 and 6.1.1.4'

loop_
_geom_angle_atom_site_label_1
_geom_angle_atom_site_label_2
_geom_angle_atom_site_label_3
_geom_angle
_geom_angle_site_symmetry_1
_geom_angle_site_symmetry_3
C3 O1 C2 115.81(15) . .
C9 N1 C10 124.01(17) . .
C9 N1 H1 118.0 . .
C10 N1 H1 118.0 . .
C2 C1 H1A 109.5 . .
C2 C1 H1B 109.5 . .
H1A C1 H1B 109.5 . .
C2 C1 H1C 109.5 . .
H1A C1 H1C 109.5 . .
H1B C1 H1C 109.5 . .
C13 N2 C12 118.66(19) . .
O1 C2 C1 108.97(17) . .
O1 C2 H2A 109.9 . .
C1 C2 H2A 109.9 . .
O1 C2 H2B 109.9 . .
C1 C2 H2B 109.9 . .
H2A C2 H2B 108.3 . .
C11 O3 H3 109.5 . .
O1 C3 C4 125.03(19) . .
O1 C3 C8 114.11(17) . .
C4 C3 C8 120.85(18) . .
C19 O4 H4 109.5 . .
C3 C4 C5 121.8(2) . .
C3 C4 H4A 119.1 . .
C5 C4 H4A 119.1 . .
C18 O5 C20 117.51(16) . .
C6 C5 C4 119.6(2) . .
C6 C5 H5 120.2 . .
C4 C5 H5 120.2 . .
C5 C6 C7 120.9(2) . .
C5 C6 H6 119.6 . .
C7 C6 H6 119.6 . .
C9 C7 C6 119.50(19) . .
C9 C7 C8 119.6(2) . .
C6 C7 C8 120.8(2) . .
O2 C8 C7 121.84(19) . .
O2 C8 C3 122.09(17) . .
C7 C8 C3 116.07(19) . .
N1 C9 C7 126.02(19) . .
N1 C9 H9 117.0 . .
C7 C9 H9 117.0 . .
N1 C10 C11 109.43(15) . .
N1 C10 H10A 109.8 . .
C11 C10 H10A 109.8 . .
N1 C10 H10B 109.8 . .
C11 C10 H10B 109.8 . .
H10A C10 H10B 108.2 . .
O3 C11 C12 110.74(17) . .
O3 C11 C10 111.24(14) . .
C12 C11 C10 111.34(15) . .
O3 C11 H11 107.8 . .
C12 C11 H11 107.8 . .
C10 C11 H11 107.8 . .
N2 C12 C11 109.50(16) . .
N2 C12 H12A 109.8 . .
C11 C12 H12A 109.8 . .
N2 C12 H12B 109.8 . .
C11 C12 H12B 109.8 . .
H12A C12 H12B 108.2 . .
N2 C13 C14 122.90(19) . .
N2 C13 H13 118.5 . .
C14 C13 H13 118.5 . .
C19 C14 C15 118.92(19) . .
C19 C14 C13 120.27(19) . .
C15 C14 C13 120.79(19) . .
C16 C15 C14 120.72(19) . .
C16 C15 H15 119.6 . .
C14 C15 H15 119.6 . .
C15 C16 C17 120.5(2) . .
C15 C16 H16 119.7 . .
C17 C16 H16 119.7 . .
C18 C17 C16 120.4(2) . .
C18 C17 H17 119.8 . .
C16 C17 H17 119.8 . .
O5 C18 C17 125.65(19) . .
O5 C18 C19 114.96(17) . .
C17 C18 C19 119.39(19) . .
O4 C19 C14 122.08(19) . .
O4 C19 C18 117.85(17) . .
C14 C19 C18 120.06(18) . .
O5 C20 C21 107.17(19) . .
O5 C20 H20A 110.3 . .
C21 C20 H20A 110.3 . .
O5 C20 H20B 110.3 . .
C21 C20 H20B 110.3 . .
H20A C20 H20B 108.5 . .
C20 C21 H21A 109.5 . .
C20 C21 H21B 109.5 . .
H21A C21 H21B 109.5 . .
C20 C21 H21C 109.5 . .
H21A C21 H21C 109.5 . .
H21B C21 H21C 109.5 . .

loop_
_geom_bond_atom_site_label_1
_geom_bond_atom_site_label_2
_geom_bond_distance
_geom_bond_site_symmetry_2
O1 C3 1.370(2) .
O1 C2 1.437(2) .
N1 C9 1.297(3) .
N1 C10 1.456(2) .
N1 H1 0.8600 .
C1 C2 1.500(3) .
C1 H1A 0.9600 .
C1 H1B 0.9600 .
C1 H1C 0.9600 .
O2 C8 1.289(2) .
N2 C13 1.277(3) .
N2 C12 1.466(3) .
C2 H2A 0.9700 .
C2 H2B 0.9700 .
O3 C11 1.413(2) .
O3 H3 0.8200 .
C3 C4 1.371(3) .
C3 C8 1.444(3) .
O4 C19 1.349(2) .
O4 H4 0.8200 .
C4 C5 1.409(3) .
C4 H4A 0.9300 .
O5 C18 1.367(2) .
O5 C20 1.429(2) .
C5 C6 1.350(3) .
C5 H5 0.9300 .
C6 C7 1.428(3) .
C6 H6 0.9300 .
C7 C9 1.410(3) .
C7 C8 1.432(3) .
C9 H9 0.9300 .
C10 C11 1.528(2) .
C10 H10A 0.9700 .
C10 H10B 0.9700 .
C11 C12 1.511(3) .
C11 H11 0.9800 .
C12 H12A 0.9700 .
C12 H12B 0.9700 .
C13 C14 1.456(3) .
C13 H13 0.9300 .
C14 C19 1.402(3) .
C14 C15 1.402(3) .
C15 C16 1.365(3) .
C15 H15 0.9300 .
C16 C17 1.396(3) .
C16 H16 0.9300 .
C17 C18 1.380(3) .
C17 H17 0.9300 .
C18 C19 1.411(3) .
C20 C21 1.505(3) .
C20 H20A 0.9700 .
C20 H20B 0.9700 .
C21 H21A 0.9600 .
C21 H21B 0.9600 .
C21 H21C 0.9600 .
